data_2238140
loop_
_publ_author_name
'Centore, Roberto'
'Piccialli, Vincenzo'

_publ_section_title
;
 4,5-Diamino-3-[(<i>E</i>,<i>E</i>)-4-(4,5-diamino-4<i>H</i>-1,2,4-triazol-3-yl)buta-1,3-dienyl]-4<i>H</i>-1,2,4-triazol-1-ium
 chloride
;
_journal_coeditor_code BX2445
_journal_issue 7
_journal_name_full 'Acta Crystallographica Section E'
_journal_page_first o1131
_journal_page_last o1132
_journal_paper_doi 10.1107/S1600536813016589
_journal_volume 69
_journal_year 2013
_chemical_formula_iupac 'C8 H13 N10 +, Cl -'
_chemical_formula_moiety 'C8 H13 N10 +, Cl -'
_chemical_formula_sum 'C8 H13 Cl N10'
_chemical_formula_weight 284.73
_chemical_name_systematic
'4,5-Diamino-3-[(<i>E</i>,<i>E</i>)-4-(4,5-diamino-4<i>H</i>-1,2,4-triazol-3-yl)buta-1,3-dienyl]-4<i>H</i>-1,2,4-triazol-1-ium chloride'
_space_group_IT_number 15
_symmetry_cell_setting monoclinic
_symmetry_space_group_name_Hall '-C 2yc'
_symmetry_space_group_name_H-M 'C 1 2/c 1'
_atom_sites_solution_hydrogens geom
_atom_sites_solution_primary direct
_atom_sites_solution_secondary difmap
_cell_angle_alpha 90.00
_cell_angle_beta 98.27(2)
_cell_angle_gamma 90.00
_cell_formula_units_Z 4
_cell_length_a 10.360(3)
_cell_length_b 10.823(4)
_cell_length_c 11.123(4)
_cell_measurement_reflns_used 150
_cell_measurement_temperature 293(2)
_cell_measurement_theta_max 19.753
_cell_measurement_theta_min 3.737
_cell_volume 1234.2(7)
_computing_cell_refinement
;
DIRAX/LSQ (Duisenberg <i>et al.</i>, 2000)
;
_computing_data_collection '<i>COLLECT</i> (Nonius, 1999)'
_computing_data_reduction
;
EvalCCD (Duisenberg <i>et al.</i>, 2003)
;
_computing_molecular_graphics
;
ORTEP-3 for Windows (Farrugia, 2012) and
<i>Mercury</i> (Macrae <i>et al.</i>, 2006)
;
_computing_publication_material 'WinGX (Farrugia, 2012)'
_computing_structure_refinement 'SHELXL97 (Sheldrick, 2008)'
_computing_structure_solution 'SIR97 (Altomare <i>et al.</i>, 1999)'
_diffrn_ambient_temperature 293(2)
_diffrn_detector_area_resol_mean 9
_diffrn_measured_fraction_theta_full 0.986
_diffrn_measured_fraction_theta_max 0.986
_diffrn_measurement_device 'four-circle diffractometer'
_diffrn_measurement_device_type 'Bruker--Nonius KappaCCD'
_diffrn_measurement_method
;
CCD rotation images, thick slices
;
_diffrn_radiation_monochromator graphite
_diffrn_radiation_source 'normal-focus sealed tube'
_diffrn_radiation_type MoK\a
_diffrn_radiation_wavelength 0.71073
_diffrn_reflns_av_R_equivalents 0.0477
_diffrn_reflns_av_sigmaI/netI 0.0483
_diffrn_reflns_limit_h_max 13
_diffrn_reflns_limit_h_min -12
_diffrn_reflns_limit_k_max 12
_diffrn_reflns_limit_k_min -14
_diffrn_reflns_limit_l_max 14
_diffrn_reflns_limit_l_min -14
_diffrn_reflns_number 4820
_diffrn_reflns_theta_full 27.51
_diffrn_reflns_theta_max 27.51
_diffrn_reflns_theta_min 3.14
_exptl_absorpt_coefficient_mu 0.316
_exptl_absorpt_correction_T_max 0.9767
_exptl_absorpt_correction_T_min 0.8841
_exptl_absorpt_correction_type multi-scan
_exptl_absorpt_process_details
;
(SADABS; Bruker, 2001)
;
_exptl_crystal_colour 'pale brown'
_exptl_crystal_density_diffrn 1.532
_exptl_crystal_density_method 'not measured'
_exptl_crystal_description prism
_exptl_crystal_F_000 592
_exptl_crystal_size_max 0.40
_exptl_crystal_size_mid 0.10
_exptl_crystal_size_min 0.08
_refine_diff_density_max 0.284
_refine_diff_density_min -0.369
_refine_ls_extinction_method none
_refine_ls_goodness_of_fit_ref 1.054
_refine_ls_hydrogen_treatment mixed
_refine_ls_matrix_type full
_refine_ls_number_parameters 102
_refine_ls_number_reflns 1405
_refine_ls_number_restraints 0
_refine_ls_restrained_S_all 1.054
_refine_ls_R_factor_all 0.0779
_refine_ls_R_factor_gt 0.0470
_refine_ls_shift/su_max 0.000
_refine_ls_shift/su_mean 0.000
_refine_ls_structure_factor_coef Fsqd
_refine_ls_weighting_details 'calc w=1/[\s^2^(Fo^2^)+(0.0570P)^2^+1.1655P] where P=(Fo^2^+2Fc^2^)/3'
_refine_ls_weighting_scheme calc
_refine_ls_wR_factor_gt 0.1120
_refine_ls_wR_factor_ref 0.1280
_reflns_number_gt 999
_reflns_number_total 1405
_reflns_threshold_expression I>2sigma(I)
_cod_data_source_file bx2445.cif
_cod_data_source_block I
_cod_original_sg_symbol_H-M 'C 2/c'
_cod_database_code 2238140
_cod_database_fobs_code 2238140

loop_
_symmetry_equiv_pos_as_xyz
'x, y, z'
'-x, y, -z+1/2'
'x+1/2, y+1/2, z'
'-x+1/2, y+1/2, -z+1/2'
'-x, -y, -z'
'x, -y, z-1/2'
'-x+1/2, -y+1/2, -z'
'x+1/2, -y+1/2, z-1/2'

loop_
_atom_site_type_symbol
_atom_site_label
_atom_site_fract_x
_atom_site_fract_y
_atom_site_fract_z
_atom_site_U_iso_or_equiv
_atom_site_adp_type
_atom_site_calc_flag
_atom_site_refinement_flags
_atom_site_occupancy
_atom_site_symmetry_multiplicity
C C1 0.41283(19) 0.7142(2) 0.5276(2) 0.0278(5) Uani d . 1 1
C C2 0.3433(2) 0.5222(2) 0.51757(19) 0.0276(5) Uani d . 1 1
C C3 0.2841(2) 0.4103(2) 0.4657(2) 0.0323(5) Uani d . 1 1
H H3 0.2454 0.4122 0.3850 0.039 Uiso calc R 1 1
C C4 0.2814(2) 0.3050(2) 0.5256(2) 0.0307(5) Uani d . 1 1
H H4 0.3225 0.3021 0.6056 0.037 Uiso calc R 1 1
N N1 0.38783(18) 0.54308(17) 0.63082(16) 0.0313(5) Uani d . 1 1
N N2 0.43126(19) 0.66519(17) 0.63755(18) 0.0317(5) Uani d . 1 1
H H2 0.473(5) 0.691(5) 0.699(4) 0.038 Uiso d P 0.50 1
N N3 0.35804(16) 0.62667(16) 0.45004(16) 0.0267(4) Uani d . 1 1
N N4 0.3270(2) 0.6457(2) 0.32470(18) 0.0372(5) Uani d . 1 1
H H4A 0.248(3) 0.630(3) 0.304(3) 0.045 Uiso d . 1 1
H H4B 0.370(3) 0.585(3) 0.292(3) 0.045 Uiso d . 1 1
N N5 0.4393(2) 0.82900(19) 0.4965(2) 0.0365(5) Uani d . 1 1
H H5A 0.428(3) 0.849(3) 0.420(3) 0.044 Uiso d . 1 1
H H5B 0.477(3) 0.884(3) 0.558(3) 0.044 Uiso d . 1 1
Cl Cl1 0.5000 0.98424(10) 0.7500 0.0552(3) Uani d S 1 2

loop_
_atom_site_aniso_label
_atom_site_aniso_U_11
_atom_site_aniso_U_22
_atom_site_aniso_U_33
_atom_site_aniso_U_12
_atom_site_aniso_U_13
_atom_site_aniso_U_23
C1 0.0261(10) 0.0267(12) 0.0304(11) 0.0013(8) 0.0038(8) -0.0021(9)
C2 0.0283(10) 0.0270(12) 0.0273(11) 0.0004(8) 0.0031(8) 0.0020(9)
C3 0.0352(11) 0.0319(13) 0.0282(11) -0.0011(9) -0.0003(9) -0.0045(10)
C4 0.0351(11) 0.0286(12) 0.0279(11) -0.0017(9) 0.0027(8) -0.0044(9)
N1 0.0376(10) 0.0278(10) 0.0274(10) -0.0046(8) 0.0008(8) 0.0008(8)
N2 0.0393(10) 0.0249(10) 0.0291(10) -0.0053(8) -0.0009(8) -0.0011(8)
N3 0.0312(9) 0.0259(10) 0.0225(9) 0.0021(7) 0.0019(7) 0.0002(7)
N4 0.0486(12) 0.0399(12) 0.0226(10) 0.0037(10) 0.0031(8) 0.0003(9)
N5 0.0492(12) 0.0249(11) 0.0350(11) -0.0049(8) 0.0046(9) 0.0020(9)
Cl1 0.0648(6) 0.0474(6) 0.0497(6) 0.000 -0.0042(5) 0.000

loop_
_atom_type_symbol
_atom_type_description
_atom_type_scat_dispersion_real
_atom_type_scat_dispersion_imag
_atom_type_scat_source
C C 0.0033 0.0016 'International Tables Vol C Tables 4.2.6.8 and 6.1.1.4'
H H 0.0000 0.0000 'International Tables Vol C Tables 4.2.6.8 and 6.1.1.4'
N N 0.0061 0.0033 'International Tables Vol C Tables 4.2.6.8 and 6.1.1.4'
Cl Cl 0.1484 0.1585 'International Tables Vol C Tables 4.2.6.8 and 6.1.1.4'

loop_
_geom_angle_atom_site_label_1
_geom_angle_atom_site_label_2
_geom_angle_atom_site_label_3
_geom_angle_site_symmetry_1
_geom_angle_site_symmetry_3
_geom_angle
_geom_angle_publ_flag
N2 C1 N5 . . 127.5(2) no
N2 C1 N3 . . 107.5(2) no
N5 C1 N3 . . 124.9(2) no
N1 C2 N3 . . 109.54(19) no
N1 C2 C3 . . 127.4(2) no
N3 C2 C3 . . 123.1(2) no
C4 C3 C2 . . 124.2(2) no
C4 C3 H3 . . 117.9 no
C2 C3 H3 . . 117.9 no
C3 C4 C4 . 7_556 123.8(3) no
C3 C4 H4 . . 118.1 no
C4 C4 H4 7_556 . 118.1 no
C2 N1 N2 . . 106.51(18) no
C1 N2 N1 . . 109.15(18) no
C1 N2 H2 . . 129(4) no
N1 N2 H2 . . 121(4) no
C1 N3 C2 . . 107.25(18) no
C1 N3 N4 . . 123.27(19) no
C2 N3 N4 . . 129.47(19) no
N3 N4 H4A . . 109(2) no
N3 N4 H4B . . 104.1(18) no
H4A N4 H4B . . 105(3) no
C1 N5 H5A . . 118.8(19) no
C1 N5 H5B . . 118.1(17) no
H5A N5 H5B . . 123(3) no

loop_
_geom_bond_atom_site_label_1
_geom_bond_atom_site_label_2
_geom_bond_site_symmetry_2
_geom_bond_distance
_geom_bond_publ_flag
C1 N2 . 1.321(3) no
C1 N5 . 1.329(3) no
C1 N3 . 1.350(3) no
C2 N1 . 1.298(3) no
C2 N3 . 1.378(3) no
C2 C3 . 1.440(3) no
C3 C4 . 1.322(3) no
C3 H3 . 0.9300 no
C4 C4 7_556 1.434(4) no
C4 H4 . 0.9300 no
N1 N2 . 1.395(3) no
N2 H2 . 0.80(5) no
N3 N4 . 1.400(3) no
N4 H4A . 0.84(3) no
N4 H4B . 0.90(3) no
N5 H5A . 0.87(3) no
N5 H5B . 0.95(3) no

loop_
_geom_hbond_atom_site_label_D
_geom_hbond_atom_site_label_H
_geom_hbond_atom_site_label_A
_geom_hbond_site_symmetry_A
_geom_hbond_distance_DH
_geom_hbond_distance_HA
_geom_hbond_distance_DA
_geom_hbond_angle_DHA
_geom_hbond_publ_flag
N2 H2 N2 2_656 0.80(5) 1.97(5) 2.695(4) 151(5) yes
N4 H4B N1 6_565 0.90(3) 2.29(3) 3.100(3) 149(2) yes
N4 H4A Cl1 7_566 0.84(3) 2.83(3) 3.652(3) 165(3) yes
N5 H5A Cl1 5_676 0.87(3) 2.79(3) 3.534(2) 144(2) yes
N5 H5B Cl1 . 0.95(3) 2.37(3) 3.265(2) 156(2) yes

loop_
_geom_torsion_atom_site_label_1
_geom_torsion_atom_site_label_2
_geom_torsion_atom_site_label_3
_geom_torsion_atom_site_label_4
_geom_torsion_site_symmetry_4
_geom_torsion
_geom_torsion_publ_flag
N1 C2 C3 C4 . -9.0(4) no
N3 C2 C3 C4 . 172.4(2) no
C2 C3 C4 C4 7_556 177.9(3) no
N3 C2 N1 N2 . 0.8(2) no
C3 C2 N1 N2 . -177.9(2) no
N5 C1 N2 N1 . 178.7(2) no
N3 C1 N2 N1 . 0.2(2) no
C2 N1 N2 C1 . -0.6(2) no
N2 C1 N3 C2 . 0.3(2) no
N5 C1 N3 C2 . -178.3(2) no
N2 C1 N3 N4 . -178.77(19) no
N5 C1 N3 N4 . 2.7(3) no
N1 C2 N3 C1 . -0.7(2) no
C3 C2 N3 C1 . 178.1(2) no
N1 C2 N3 N4 . 178.3(2) no
C3 C2 N3 N4 . -3.0(3) no
